data_2203533
loop_
_publ_author_name
'Guo, Ming-Lin'

_publ_section_title
;
 2-(4-Methylpiperazin-4-ium-1-ylcarbonyl)benzoate monohydrate
;
_journal_issue 5
_journal_name_full 'Acta Crystallographica Section E'
_journal_page_first o738
_journal_page_last o739
_journal_paper_doi 10.1107/S1600536804007706
_journal_volume 60
_journal_year 2004
_chemical_formula_iupac 'C13 H16 N2 O3, H2 O'
_chemical_formula_moiety 'C13 H16 N2 O3, H2 O'
_chemical_formula_sum 'C13 H18 N2 O4'
_chemical_formula_weight 266.29
_chemical_name_systematic
;
2-(4-methylpiperazin-4-ium-1-carbonyl)benzoate monohydrate
;
_space_group_IT_number 14
_symmetry_cell_setting monoclinic
_symmetry_space_group_name_Hall '-P 2ybc'
_symmetry_space_group_name_H-M 'P 1 21/c 1'
_atom_sites_solution_hydrogens geom
_atom_sites_solution_primary direct
_atom_sites_solution_secondary difmap
_audit_creation_method SHELXL-97
_cell_angle_alpha 90.00
_cell_angle_beta 116.478(6)
_cell_angle_gamma 90.00
_cell_formula_units_Z 4
_cell_length_a 11.494(6)
_cell_length_b 12.754(5)
_cell_length_c 10.252(4)
_cell_measurement_reflns_used 734
_cell_measurement_temperature 293(2)
_cell_measurement_theta_max 24.85
_cell_measurement_theta_min 2.54
_cell_volume 1345.2(10)
_computing_cell_refinement SMART
_computing_data_collection 'SMART (Bruker 1997)'
_computing_data_reduction 'SAINT (Bruker 1997)'
_computing_molecular_graphics SHELXTL
_computing_publication_material SHELXTL
_computing_structure_refinement SHELXTL
_computing_structure_solution 'SHELXTL (Sheldrick, 2001)'
_diffrn_ambient_temperature 293(2)
_diffrn_measured_fraction_theta_full 0.997
_diffrn_measured_fraction_theta_max 0.997
_diffrn_measurement_device_type 'Bruker SMART CCD area-detector'
_diffrn_measurement_method '\f and \w'
_diffrn_radiation_monochromator graphite
_diffrn_radiation_source 'fine-focus sealed tube'
_diffrn_radiation_type MoK\a
_diffrn_radiation_wavelength 0.71073
_diffrn_reflns_av_R_equivalents 0.0323
_diffrn_reflns_av_sigmaI/netI 0.0378
_diffrn_reflns_limit_h_max 14
_diffrn_reflns_limit_h_min -9
_diffrn_reflns_limit_k_max 15
_diffrn_reflns_limit_k_min -15
_diffrn_reflns_limit_l_max 12
_diffrn_reflns_limit_l_min -12
_diffrn_reflns_number 7655
_diffrn_reflns_theta_full 26.41
_diffrn_reflns_theta_max 26.41
_diffrn_reflns_theta_min 1.98
_diffrn_standards_decay_% 0
_diffrn_standards_number 0
_exptl_absorpt_coefficient_mu 0.098
_exptl_absorpt_correction_T_max 0.985
_exptl_absorpt_correction_T_min 0.965
_exptl_absorpt_correction_type multi-scan
_exptl_absorpt_process_details '(SADABS; Sheldrick, 1996)'
_exptl_crystal_colour Colorless
_exptl_crystal_density_diffrn 1.315
_exptl_crystal_density_method 'not measured'
_exptl_crystal_description Prism
_exptl_crystal_F_000 568
_exptl_crystal_size_max 0.34
_exptl_crystal_size_mid 0.22
_exptl_crystal_size_min 0.18
_refine_diff_density_max 0.187
_refine_diff_density_min -0.160
_refine_ls_extinction_coef 0.023(2)
_refine_ls_extinction_expression Fc^*^=kFc[1+0.001xFc^2^\l^3^/sin(2\q)]^-1/4^
_refine_ls_extinction_method SHELXL97
_refine_ls_goodness_of_fit_ref 1.005
_refine_ls_hydrogen_treatment mixed
_refine_ls_matrix_type full
_refine_ls_number_parameters 174
_refine_ls_number_reflns 2757
_refine_ls_number_restraints 0
_refine_ls_restrained_S_all 1.005
_refine_ls_R_factor_all 0.0730
_refine_ls_R_factor_gt 0.0397
_refine_ls_shift/su_max 0.001
_refine_ls_shift/su_mean 0.000
_refine_ls_structure_factor_coef Fsqd
_refine_ls_weighting_details 'calc w = 1/[\s^2^(Fo^2^)+(0.0542P)^2^+0.1704P] where P = (Fo^2^+2Fc^2^)/3'
_refine_ls_weighting_scheme calc
_refine_ls_wR_factor_gt 0.0948
_refine_ls_wR_factor_ref 0.1103
_reflns_number_gt 1844
_reflns_number_total 2757
_reflns_threshold_expression I>2\s(I)
_cod_data_source_file ac6089.cif
_cod_data_source_block I
_cod_depositor_comments
;
The following automatic conversions were performed:
'_symmetry_cell_setting' value 'Monoclinic' changed to 'monoclinic'
according to '/home/saulius/struct/CIF-dictionaries/cif_core.dic'
dictionary named 'cif_core.dic' version 2.4.1 from 2010-06-29.

Automatic conversion script
Id: cif_fix_enum 1527 2010-12-29 10:47:43Z saulius 

The following automatic conversions were performed:

'_symmetry_cell_setting' value 'Monoclinic' changed to 'monoclinic'
according to /home/saulius/struct/CIF-dictionaries/cif_core.dic
dictionary named 'cif_core.dic' version 2.4.1 from 2010-06-29.

Automatic conversion script
Id: cif_fix_values 1715 2011-07-08 13:25:40Z adriana 
;
_cod_original_cell_volume 1345.3(10)
_cod_original_sg_symbol_H-M 'P 21/c'
_cod_database_code 2203533
_cod_database_fobs_code 2203533

loop_
_symmetry_equiv_pos_as_xyz
'x, y, z'
'-x, y+1/2, -z+1/2'
'-x, -y, -z'
'x, -y-1/2, z-1/2'

loop_
_atom_site_label
_atom_site_fract_x
_atom_site_fract_y
_atom_site_fract_z
_atom_site_U_iso_or_equiv
_atom_site_adp_type
_atom_site_calc_flag
_atom_site_refinement_flags
_atom_site_occupancy
_atom_site_type_symbol
N1 0.47564(12) 0.48079(10) 0.22767(14) 0.0363(3) Uani d . 1 N
N2 0.22630(12) 0.41742(10) 0.01290(15) 0.0374(3) Uani d . 1 N
H2 0.2391 0.4318 -0.0667 0.045 Uiso calc R 1 H
O1 0.59836(11) 0.59592(9) 0.40202(13) 0.0460(3) Uani d . 1 O
O2 0.72528(12) 0.52754(11) 0.20561(14) 0.0543(4) Uani d . 1 O
O3 0.91824(12) 0.45455(12) 0.27833(15) 0.0632(4) Uani d . 1 O
C1 0.46002(15) 0.38234(13) 0.14978(19) 0.0415(4) Uani d . 1 C
H1A 0.5237 0.3320 0.2125 0.050 Uiso calc R 1 H
H1B 0.4749 0.3937 0.0648 0.050 Uiso calc R 1 H
C2 0.32504(15) 0.33916(13) 0.10271(19) 0.0432(4) Uani d . 1 C
H2A 0.3144 0.2755 0.0467 0.052 Uiso calc R 1 H
H2B 0.3129 0.3218 0.1880 0.052 Uiso calc R 1 H
C3 0.24354(15) 0.51663(13) 0.09581(19) 0.0385(4) Uani d . 1 C
H3A 0.2283 0.5037 0.1802 0.046 Uiso calc R 1 H
H3B 0.1805 0.5679 0.0347 0.046 Uiso calc R 1 H
C4 0.37884(15) 0.55929(12) 0.14469(19) 0.0382(4) Uani d . 1 C
H4A 0.3905 0.5799 0.0602 0.046 Uiso calc R 1 H
H4B 0.3905 0.6210 0.2046 0.046 Uiso calc R 1 H
C5 0.09270(16) 0.37540(16) -0.0389(2) 0.0546(5) Uani d . 1 C
H5A 0.0749 0.3638 0.0430 0.082 Uiso calc R 1 H
H5B 0.0854 0.3104 -0.0891 0.082 Uiso calc R 1 H
H5C 0.0314 0.4249 -0.1040 0.082 Uiso calc R 1 H
C6 0.58422(15) 0.50807(13) 0.34682(18) 0.0356(4) Uani d . 1 C
C7 0.68344(15) 0.42455(12) 0.42379(17) 0.0351(4) Uani d . 1 C
C8 0.79608(15) 0.41225(12) 0.40640(17) 0.0357(4) Uani d . 1 C
C9 0.88945(16) 0.34121(14) 0.49599(19) 0.0449(4) Uani d . 1 C
H9 0.9662 0.3337 0.4874 0.054 Uiso calc R 1 H
C10 0.87048(18) 0.28183(15) 0.59711(19) 0.0510(5) Uani d . 1 C
H10 0.9339 0.2346 0.6558 0.061 Uiso calc R 1 H
C11 0.75753(19) 0.29263(15) 0.6109(2) 0.0535(5) Uani d . 1 C
H11 0.7439 0.2518 0.6780 0.064 Uiso calc R 1 H
C12 0.66403(18) 0.36410(14) 0.52512(19) 0.0474(5) Uani d . 1 C
H12 0.5881 0.3717 0.5354 0.057 Uiso calc R 1 H
C13 0.81701(16) 0.46983(13) 0.29007(18) 0.0394(4) Uani d . 1 C
O4 0.84020(12) 0.62888(11) 0.66502(14) 0.0618(4) Uani d . 1 O
H4C 0.7724 0.6122 0.5885 0.093 Uiso d R 1 H
H4D 0.9062 0.5963 0.6691 0.093 Uiso d R 1 H

loop_
_atom_site_aniso_label
_atom_site_aniso_U_11
_atom_site_aniso_U_22
_atom_site_aniso_U_33
_atom_site_aniso_U_12
_atom_site_aniso_U_13
_atom_site_aniso_U_23
N1 0.0292(7) 0.0313(7) 0.0423(8) 0.0037(6) 0.0104(6) -0.0024(6)
N2 0.0315(7) 0.0409(8) 0.0392(8) -0.0035(6) 0.0153(6) -0.0003(6)
O1 0.0402(7) 0.0362(7) 0.0540(8) 0.0002(5) 0.0142(6) -0.0087(6)
O2 0.0440(7) 0.0721(9) 0.0501(8) 0.0155(6) 0.0239(6) 0.0198(7)
O3 0.0435(8) 0.0813(10) 0.0741(10) 0.0124(7) 0.0345(7) 0.0127(8)
C1 0.0352(9) 0.0387(10) 0.0457(10) 0.0054(7) 0.0136(8) -0.0045(8)
C2 0.0432(10) 0.0329(9) 0.0471(10) 0.0016(7) 0.0144(8) -0.0005(8)
C3 0.0331(9) 0.0387(9) 0.0438(10) 0.0048(7) 0.0171(7) 0.0022(8)
C4 0.0342(9) 0.0330(9) 0.0439(10) 0.0032(7) 0.0144(8) 0.0035(7)
C5 0.0371(10) 0.0608(12) 0.0619(12) -0.0125(9) 0.0184(9) -0.0049(10)
C6 0.0314(9) 0.0372(9) 0.0412(9) -0.0004(7) 0.0188(7) 0.0004(8)
C7 0.0331(9) 0.0338(9) 0.0330(9) 0.0016(7) 0.0100(7) -0.0029(7)
C8 0.0324(9) 0.0349(9) 0.0329(9) 0.0014(7) 0.0083(7) -0.0065(7)
C9 0.0380(9) 0.0449(10) 0.0438(10) 0.0083(8) 0.0109(8) -0.0050(9)
C10 0.0553(11) 0.0436(10) 0.0395(10) 0.0135(9) 0.0081(9) 0.0033(9)
C11 0.0684(13) 0.0469(11) 0.0432(11) 0.0053(10) 0.0231(10) 0.0094(9)
C12 0.0498(11) 0.0495(11) 0.0460(10) 0.0039(9) 0.0241(9) 0.0045(9)
C13 0.0342(9) 0.0420(10) 0.0401(10) -0.0009(8) 0.0148(8) -0.0077(8)
O4 0.0483(8) 0.0704(10) 0.0571(8) 0.0021(7) 0.0148(6) -0.0122(7)

loop_
_atom_type_symbol
_atom_type_description
_atom_type_scat_dispersion_real
_atom_type_scat_dispersion_imag
_atom_type_scat_source
C C 0.0033 0.0016 'International Tables Vol C Tables 4.2.6.8 and 6.1.1.4'
H H 0.0000 0.0000 'International Tables Vol C Tables 4.2.6.8 and 6.1.1.4'
N N 0.0061 0.0033 'International Tables Vol C Tables 4.2.6.8 and 6.1.1.4'
O O 0.0106 0.0060 'International Tables Vol C Tables 4.2.6.8 and 6.1.1.4'

loop_
_geom_angle_atom_site_label_1
_geom_angle_atom_site_label_2
_geom_angle_atom_site_label_3
_geom_angle
C6 N1 C1 123.96(13)
C6 N1 C4 120.68(13)
C1 N1 C4 113.42(13)
C5 N2 C2 111.26(14)
C5 N2 C3 111.39(13)
C2 N2 C3 110.34(12)
C5 N2 H2 107.9
C2 N2 H2 107.9
C3 N2 H2 107.9
N1 C1 C2 110.37(13)
N1 C1 H1A 109.6
C2 C1 H1A 109.6
N1 C1 H1B 109.6
C2 C1 H1B 109.6
H1A C1 H1B 108.1
N2 C2 C1 110.25(14)
N2 C2 H2A 109.6
C1 C2 H2A 109.6
N2 C2 H2B 109.6
C1 C2 H2B 109.6
H2A C2 H2B 108.1
N2 C3 C4 110.61(13)
N2 C3 H3A 109.5
C4 C3 H3A 109.5
N2 C3 H3B 109.5
C4 C3 H3B 109.5
H3A C3 H3B 108.1
N1 C4 C3 110.64(13)
N1 C4 H4A 109.5
C3 C4 H4A 109.5
N1 C4 H4B 109.5
C3 C4 H4B 109.5
H4A C4 H4B 108.1
N2 C5 H5A 109.5
N2 C5 H5B 109.5
H5A C5 H5B 109.5
N2 C5 H5C 109.5
H5A C5 H5C 109.5
H5B C5 H5C 109.5
O1 C6 N1 122.05(15)
O1 C6 C7 119.32(14)
N1 C6 C7 118.24(14)
C12 C7 C8 120.11(15)
C12 C7 C6 116.68(15)
C8 C7 C6 122.98(15)
C9 C8 C7 118.45(16)
C9 C8 C13 119.39(15)
C7 C8 C13 122.11(14)
C10 C9 C8 121.35(17)
C10 C9 H9 119.3
C8 C9 H9 119.3
C11 C10 C9 119.74(17)
C11 C10 H10 120.1
C9 C10 H10 120.1
C10 C11 C12 120.16(18)
C10 C11 H11 119.9
C12 C11 H11 119.9
C11 C12 C7 120.15(18)
C11 C12 H12 119.9
C7 C12 H12 119.9
O3 C13 O2 124.06(17)
O3 C13 C8 119.25(15)
O2 C13 C8 116.61(15)
H4C O4 H4D 110.8

loop_
_geom_bond_atom_site_label_1
_geom_bond_atom_site_label_2
_geom_bond_distance
N1 C6 1.346(2)
N1 C1 1.456(2)
N1 C4 1.4561(19)
N2 C5 1.483(2)
N2 C2 1.483(2)
N2 C3 1.487(2)
N2 H2 0.9100
O1 C6 1.2329(19)
O2 C13 1.261(2)
O3 C13 1.237(2)
C1 C2 1.509(2)
C1 H1A 0.9700
C1 H1B 0.9700
C2 H2A 0.9700
C2 H2B 0.9700
C3 C4 1.507(2)
C3 H3A 0.9700
C3 H3B 0.9700
C4 H4A 0.9700
C4 H4B 0.9700
C5 H5A 0.9600
C5 H5B 0.9600
C5 H5C 0.9600
C6 C7 1.502(2)
C7 C12 1.389(2)
C7 C8 1.392(2)
C8 C9 1.392(2)
C8 C13 1.508(2)
C9 C10 1.377(3)
C9 H9 0.9300
C10 C11 1.374(3)
C10 H10 0.9300
C11 C12 1.384(2)
C11 H11 0.9300
C12 H12 0.9300
O4 H4C 0.8499
O4 H4D 0.8500

loop_
_geom_hbond_atom_site_label_D
_geom_hbond_atom_site_label_H
_geom_hbond_atom_site_label_A
_geom_hbond_site_symmetry_A
_geom_hbond_distance_DH
_geom_hbond_distance_HA
_geom_hbond_distance_DA
_geom_hbond_angle_DHA
O4 H4D O3 3_766 0.85 1.95 2.782(2) 165
O4 H4C O1 . 0.85 2.07 2.9139(19) 171
N2 H2 O3 3_665 0.91 2.57 3.149(2) 123
N2 H2 O2 3_665 0.91 1.73 2.633(2) 173

loop_
_geom_torsion_atom_site_label_1
_geom_torsion_atom_site_label_2
_geom_torsion_atom_site_label_3
_geom_torsion_atom_site_label_4
_geom_torsion
C6 N1 C1 C2 139.99(16)
C4 N1 C1 C2 -55.82(18)
C5 N2 C2 C1 178.09(15)
C3 N2 C2 C1 -57.73(18)
N1 C1 C2 N2 56.35(19)
C5 N2 C3 C4 -178.78(14)
C2 N2 C3 C4 57.12(17)
C6 N1 C4 C3 -140.07(15)
C1 N1 C4 C3 55.16(18)
N2 C3 C4 N1 -54.97(18)
C1 N1 C6 O1 173.23(15)
C4 N1 C6 O1 10.1(2)
C1 N1 C6 C7 -14.0(2)
C4 N1 C6 C7 -177.14(14)
O1 C6 C7 C12 88.1(2)
N1 C6 C7 C12 -84.87(19)
O1 C6 C7 C8 -86.5(2)
N1 C6 C7 C8 100.61(19)
C12 C7 C8 C9 -2.2(2)
C6 C7 C8 C9 172.12(15)
C12 C7 C8 C13 175.16(15)
C6 C7 C8 C13 -10.5(2)
C7 C8 C9 C10 1.8(2)
C13 C8 C9 C10 -175.65(15)
C8 C9 C10 C11 -0.2(3)
C9 C10 C11 C12 -1.0(3)
C10 C11 C12 C7 0.6(3)
C8 C7 C12 C11 1.1(3)
C6 C7 C12 C11 -173.62(16)
C9 C8 C13 O3 -1.5(2)
C7 C8 C13 O3 -178.89(16)
C9 C8 C13 O2 175.15(15)
C7 C8 C13 O2 -2.2(2)

loop_
_cod_related_entry_id
_cod_related_entry_database
_cod_related_entry_code
1 ChemSpider 21130916
